data_4327335
loop_
_publ_author_name
'Vincent J. Catalano'
'Adam L. Moore'

_publ_contact_author_address
;
Department of Chemistry
University of Nevada
Reno, NV  89557
;
_publ_contact_author_email vjc@unr.edu
_publ_contact_author_name 'Professor Vincent J. Catalano'
_publ_contact_author_phone '775 784 1329'
_publ_section_title
;
 Mono-, Di-, and Trinuclear Luminescent Silver(I) and Gold(I)
 N-Heterocyclic Carbene Complexes Derived from the Picolyl-Substituted
 Methylimidazolium Salt: 1-Methyl-3-(2-pyridinylmethyl)-1H-imidazolium
 Tetrafluoroborate
;
_journal_name_full 'Inorganic Chemistry'
_journal_page_first 6558
_journal_page_last 6566
_journal_paper_doi 10.1021/ic050604+
_journal_volume 44
_journal_year 2005
_chemical_formula_sum 'C34 H39 Ag3 B3 F12 N11'
_chemical_formula_weight 1185.80
_chemical_name_common 5
_chemical_name_systematic
; 
 ? 
;
_space_group_IT_number 9
_symmetry_cell_setting monoclinic
_symmetry_space_group_name_Hall 'C -2yc'
_symmetry_space_group_name_H-M 'C 1 c 1'
_atom_sites_solution_hydrogens geom
_atom_sites_solution_primary direct
_atom_sites_solution_secondary difmap
_audit_creation_method SHELXL-97
_cell_angle_alpha 90.00
_cell_angle_beta 93.831(2)
_cell_angle_gamma 90.00
_cell_formula_units_Z 4
_cell_length_a 11.0251(8)
_cell_length_b 21.0660(15)
_cell_length_c 18.6203(13)
_cell_measurement_reflns_used 5092
_cell_measurement_temperature 100(2)
_cell_measurement_theta_max 64.194
_cell_measurement_theta_min 4.608
_cell_volume 4315.0(5)
_computing_cell_refinement 'Bruker SMART'
_computing_data_collection 'Bruker SMART'
_computing_data_reduction 'Bruker SAINT'
_computing_molecular_graphics 'Bruker SHELXTL'
_computing_publication_material 'Bruker SHELXTL'
_computing_structure_refinement 'SHELXL-97 (Sheldrick, 1997)'
_computing_structure_solution 'SHELXS-97 (Sheldrick, 1990)'
_diffrn_ambient_temperature 100(2)
_diffrn_measured_fraction_theta_full 1.000
_diffrn_measured_fraction_theta_max 1.000
_diffrn_measurement_device_type 'CCD area detector'
_diffrn_measurement_method 'phi and omega scans'
_diffrn_radiation_monochromator graphite
_diffrn_radiation_source 'fine-focus sealed tube'
_diffrn_radiation_type MoK\a
_diffrn_radiation_wavelength 0.71073
_diffrn_reflns_av_R_equivalents 0.0000
_diffrn_reflns_av_sigmaI/netI 0.0819
_diffrn_reflns_limit_h_max 13
_diffrn_reflns_limit_h_min -13
_diffrn_reflns_limit_k_max 24
_diffrn_reflns_limit_k_min 0
_diffrn_reflns_limit_l_max 22
_diffrn_reflns_limit_l_min 0
_diffrn_reflns_number 6923
_diffrn_reflns_theta_full 25.00
_diffrn_reflns_theta_max 25.00
_diffrn_reflns_theta_min 1.93
_exptl_absorpt_coefficient_mu 1.441
_exptl_absorpt_correction_T_max 0.9717
_exptl_absorpt_correction_T_min 0.6700
_exptl_crystal_colour colorless
_exptl_crystal_density_diffrn 1.825
_exptl_crystal_description needle
_exptl_crystal_F_000 2336
_exptl_crystal_size_max 0.30
_exptl_crystal_size_mid 0.02
_exptl_crystal_size_min 0.02
_refine_diff_density_max 1.080
_refine_diff_density_min -0.707
_refine_diff_density_rms 0.101
_refine_ls_abs_structure_details 'Flack H D (1983), Acta Cryst. A39, 876-881'
_refine_ls_abs_structure_Flack 0.11(3)
_refine_ls_extinction_method none
_refine_ls_goodness_of_fit_ref 1.003
_refine_ls_hydrogen_treatment fixed
_refine_ls_matrix_type full
_refine_ls_number_parameters 601
_refine_ls_number_reflns 6984
_refine_ls_number_restraints 48
_refine_ls_restrained_S_all 1.001
_refine_ls_R_factor_all 0.0444
_refine_ls_R_factor_gt 0.0366
_refine_ls_shift/su_max 0.002
_refine_ls_shift/su_mean 0.000
_refine_ls_structure_factor_coef Fsqd
_refine_ls_weighting_details 'calc w=1/[\s^2^(Fo^2^)+(0.0100P)^2^+0.0000P] where P=(Fo^2^+2Fc^2^)/3'
_refine_ls_weighting_scheme calc
_refine_ls_wR_factor_gt 0.0531
_refine_ls_wR_factor_ref 0.0556
_reflns_number_gt 6137
_reflns_number_total 6984
_reflns_threshold_expression >2sigma(I)
_cod_data_source_file ic0506042Bsi20050419_125924_1.cif
_cod_data_source_block twin5
_cod_database_code 4327335

loop_
_symmetry_equiv_pos_as_xyz
'x, y, z'
'x, -y, z+1/2'
'x+1/2, y+1/2, z'
'x+1/2, -y+1/2, z+1/2'

loop_
_atom_site_label
_atom_site_type_symbol
_atom_site_fract_x
_atom_site_fract_y
_atom_site_fract_z
_atom_site_U_iso_or_equiv
_atom_site_adp_type
_atom_site_occupancy
_atom_site_symmetry_multiplicity
_atom_site_calc_flag
_atom_site_refinement_flags
Ag1 Ag 0.79595(5) 0.88146(3) 0.66746(3) 0.02049(14) Uani 1 1 d .
Ag2 Ag 0.63199(5) 0.78148(3) 0.66852(3) 0.02271(15) Uani 1 1 d .
Ag3 Ag 0.54700(5) 0.90399(3) 0.64976(3) 0.02245(15) Uani 1 1 d .
N1 N 0.8925(5) 0.7600(3) 0.7542(4) 0.0208(15) Uani 1 1 d .
N2 N 0.9009(5) 0.7455(3) 0.6414(4) 0.0212(16) Uani 1 1 d .
N3 N 0.6683(6) 0.7116(3) 0.5720(4) 0.0298(18) Uani 1 1 d .
N4 N 0.3540(5) 0.8080(3) 0.7039(4) 0.0223(16) Uani 1 1 d .
N5 N 0.3703(6) 0.8003(3) 0.5901(4) 0.0230(17) Uani 1 1 d .
N6 N 0.4512(6) 0.9242(3) 0.5301(4) 0.0313(18) Uani 1 1 d .
N7 N 0.7009(5) 1.0111(3) 0.7244(3) 0.0215(15) Uani 1 1 d .
N8 N 0.7227(5) 1.0128(3) 0.6117(3) 0.0195(15) Uani 1 1 d .
N9 N 0.9212(6) 0.9289(3) 0.5859(3) 0.0214(15) Uani 1 1 d .
N10 N 0.6015(7) 0.7030(3) 0.7545(4) 0.044(2) Uani 1 1 d .
N11 N 0.3962(7) 0.9801(3) 0.6916(4) 0.042(2) Uani 1 1 d .
C1 C 0.8546(7) 0.7860(4) 0.6888(5) 0.027(2) Uani 1 1 d .
C2 C 0.9613(7) 0.7066(4) 0.7466(5) 0.029(2) Uani 1 1 d .
H2A H 0.9993 0.6816 0.7842 0.035 Uiso 1 1 calc R
C3 C 0.9647(7) 0.6963(4) 0.6748(5) 0.030(2) Uani 1 1 d .
H3A H 1.0033 0.6621 0.6522 0.036 Uiso 1 1 calc R
C4 C 0.8760(7) 0.7519(4) 0.5642(4) 0.026(2) Uani 1 1 d .
H4A H 0.9499 0.7405 0.5396 0.031 Uiso 1 1 calc R
H4B H 0.8560 0.7967 0.5525 0.031 Uiso 1 1 calc R
C5 C 0.7717(7) 0.7098(4) 0.5362(4) 0.028(2) Uani 1 1 d .
C6 C 0.7805(8) 0.6732(4) 0.4755(5) 0.036(2) Uani 1 1 d .
H6A H 0.8555 0.6699 0.4535 0.044 Uiso 1 1 calc R
C7 C 0.6791(9) 0.6416(4) 0.4472(5) 0.042(3) Uani 1 1 d .
H7A H 0.6828 0.6180 0.4039 0.050 Uiso 1 1 calc R
C8 C 0.5732(8) 0.6443(4) 0.4812(5) 0.033(2) Uani 1 1 d .
H8A H 0.5021 0.6228 0.4625 0.039 Uiso 1 1 calc R
C9 C 0.5736(8) 0.6793(4) 0.5435(5) 0.031(2) Uani 1 1 d .
H9A H 0.5007 0.6805 0.5679 0.037 Uiso 1 1 calc R
C10 C 0.8692(8) 0.7866(4) 0.8227(4) 0.038(2) Uani 1 1 d .
H10A H 0.8612 0.8327 0.8183 0.057 Uiso 1 1 calc R
H10B H 0.9367 0.7764 0.8577 0.057 Uiso 1 1 calc R
H10C H 0.7936 0.7687 0.8391 0.057 Uiso 1 1 calc R
C11 C 0.4350(7) 0.8187(3) 0.6526(4) 0.0208(19) Uani 1 1 d .
C12 C 0.2546(7) 0.7825(4) 0.6028(5) 0.031(2) Uani 1 1 d .
H12A H 0.1922 0.7703 0.5679 0.038 Uiso 1 1 calc R
C13 C 0.2464(7) 0.7855(4) 0.6737(5) 0.029(2) Uani 1 1 d .
H13A H 0.1776 0.7740 0.6989 0.034 Uiso 1 1 calc R
C14 C 0.4176(8) 0.8085(4) 0.5185(4) 0.034(2) Uani 1 1 d .
H14A H 0.3741 0.7789 0.4845 0.040 Uiso 1 1 calc R
H14B H 0.5046 0.7965 0.5215 0.040 Uiso 1 1 calc R
C15 C 0.4051(7) 0.8758(4) 0.4883(4) 0.030(2) Uani 1 1 d .
C16 C 0.3557(8) 0.8854(4) 0.4187(5) 0.042(2) Uani 1 1 d .
H16A H 0.3247 0.8504 0.3909 0.050 Uiso 1 1 calc R
C17 C 0.3516(9) 0.9458(5) 0.3895(5) 0.056(3) Uani 1 1 d .
H17A H 0.3179 0.9533 0.3420 0.067 Uiso 1 1 calc R
C18 C 0.3993(8) 0.9959(4) 0.4330(5) 0.040(2) Uani 1 1 d .
H18A H 0.4008 1.0382 0.4153 0.048 Uiso 1 1 calc R
C19 C 0.4437(8) 0.9818(4) 0.5020(5) 0.032(2) Uani 1 1 d .
H19A H 0.4711 1.0162 0.5319 0.038 Uiso 1 1 calc R
C20 C 0.3796(8) 0.8228(4) 0.7802(4) 0.035(2) Uani 1 1 d .
H20A H 0.4661 0.8329 0.7891 0.052 Uiso 1 1 calc R
H20B H 0.3593 0.7861 0.8094 0.052 Uiso 1 1 calc R
H20C H 0.3306 0.8593 0.7932 0.052 Uiso 1 1 calc R
C21 C 0.6960(7) 0.9735(3) 0.6656(4) 0.020(2) Uani 1 1 d .
C22 C 0.7288(7) 1.0733(3) 0.7074(4) 0.0237(19) Uani 1 1 d .
H22A H 0.7360 1.1085 0.7394 0.028 Uiso 1 1 calc R
C23 C 0.7434(7) 1.0734(4) 0.6368(5) 0.026(2) Uani 1 1 d .
H23A H 0.7644 1.1090 0.6090 0.031 Uiso 1 1 calc R
C24 C 0.7454(7) 0.9906(4) 0.5399(4) 0.025(2) Uani 1 1 d .
H24A H 0.7265 1.0248 0.5045 0.030 Uiso 1 1 calc R
H24B H 0.6919 0.9540 0.5271 0.030 Uiso 1 1 calc R
C25 C 0.8771(7) 0.9708(3) 0.5369(4) 0.0182(18) Uani 1 1 d U
C26 C 0.9477(7) 0.9957(4) 0.4849(4) 0.028(2) Uani 1 1 d U
H26A H 0.9135 1.0248 0.4502 0.034 Uiso 1 1 calc R
C27 C 1.0667(7) 0.9781(4) 0.4837(4) 0.030(2) Uani 1 1 d U
H27A H 1.1151 0.9937 0.4472 0.036 Uiso 1 1 calc R
C28 C 1.1153(8) 0.9382(4) 0.5350(5) 0.033(2) Uani 1 1 d U
H28A H 1.1991 0.9274 0.5370 0.040 Uiso 1 1 calc R
C29 C 1.0387(7) 0.9133(4) 0.5848(4) 0.029(2) Uani 1 1 d U
H29A H 1.0716 0.8839 0.6196 0.035 Uiso 1 1 calc R
C30 C 0.6791(7) 0.9889(4) 0.7971(4) 0.030(2) Uani 1 1 d .
H30A H 0.6754 0.9425 0.7974 0.045 Uiso 1 1 calc R
H30B H 0.6019 1.0063 0.8115 0.045 Uiso 1 1 calc R
H30C H 0.7454 1.0033 0.8309 0.045 Uiso 1 1 calc R
C31 C 0.5645(8) 0.6702(4) 0.7951(5) 0.033(2) Uani 1 1 d .
C32 C 0.5221(9) 0.6269(5) 0.8490(6) 0.070(4) Uani 1 1 d .
H32A H 0.5257 0.5832 0.8313 0.105 Uiso 1 1 calc R
H32B H 0.4380 0.6374 0.8585 0.105 Uiso 1 1 calc R
H32C H 0.5739 0.6309 0.8936 0.105 Uiso 1 1 calc R
C33 C 0.3204(8) 1.0168(4) 0.6787(5) 0.029(2) Uani 1 1 d .
C34 C 0.2258(7) 1.0617(4) 0.6624(5) 0.047(3) Uani 1 1 d .
H34A H 0.2167 1.0685 0.6103 0.071 Uiso 1 1 calc R
H34B H 0.2462 1.1019 0.6866 0.071 Uiso 1 1 calc R
H34C H 0.1493 1.0454 0.6791 0.071 Uiso 1 1 calc R
B1 B 0.0444(8) 0.9454(4) 0.7830(5) 0.028(2) Uani 1 1 d D
F1 F 0.1502(5) 0.9724(3) 0.8144(3) 0.0660(18) Uani 1 1 d D
F2 F -0.0340(5) 0.9372(3) 0.8358(3) 0.0570(16) Uani 1 1 d D
F3 F 0.0715(6) 0.8890(2) 0.7532(3) 0.0585(17) Uani 1 1 d D
F4 F -0.0046(5) 0.9877(3) 0.7322(3) 0.0564(16) Uani 1 1 d D
B2 B 0.6473(10) 0.8365(5) 0.9591(6) 0.034(3) Uani 1 1 d .
F5 F 0.6106(6) 0.8689(3) 0.8993(3) 0.0711(19) Uani 1 1 d .
F6 F 0.5796(5) 0.8557(2) 1.0156(3) 0.0532(15) Uani 1 1 d .
F7 F 0.7687(5) 0.8481(3) 0.9790(3) 0.0561(16) Uani 1 1 d .
F8 F 0.6304(5) 0.7726(2) 0.9490(3) 0.0529(15) Uani 1 1 d .
B3 B 0.6858(9) 0.8323(5) 0.3981(6) 0.040(3) Uani 1 1 d D
F9 F 0.7487(11) 0.8125(5) 0.3381(6) 0.046(3) Uani 0.50 1 d PD
F10 F 0.625(2) 0.8869(11) 0.3733(13) 0.101(10) Uani 0.50 1 d PD
F11 F 0.7665(12) 0.8485(7) 0.4509(7) 0.062(4) Uani 0.50 1 d PD
F12 F 0.6004(4) 0.7873(2) 0.4077(3) 0.0458(14) Uani 1 1 d D
F9A F 0.7954(12) 0.8005(6) 0.3931(8) 0.077(4) Uani 0.50 1 d PD
F10A F 0.657(2) 0.8777(8) 0.3586(9) 0.065(7) Uani 0.50 1 d PD
F11A F 0.7035(11) 0.8525(6) 0.4747(7) 0.049(4) Uani 0.50 1 d PD

loop_
_atom_site_aniso_label
_atom_site_aniso_U_11
_atom_site_aniso_U_22
_atom_site_aniso_U_33
_atom_site_aniso_U_23
_atom_site_aniso_U_13
_atom_site_aniso_U_12
Ag1 0.0211(3) 0.0169(3) 0.0237(3) 0.0009(3) 0.0034(3) 0.0005(3)
Ag2 0.0198(4) 0.0204(3) 0.0279(4) 0.0034(3) 0.0014(3) -0.0007(3)
Ag3 0.0201(4) 0.0203(3) 0.0269(4) 0.0036(3) 0.0005(3) -0.0017(3)
N1 0.016(4) 0.015(4) 0.031(4) 0.002(3) -0.003(3) 0.004(3)
N2 0.012(4) 0.021(4) 0.030(4) 0.002(3) -0.006(3) -0.005(3)
N3 0.020(4) 0.032(4) 0.037(5) 0.011(4) -0.004(3) 0.001(3)
N4 0.016(4) 0.023(4) 0.029(4) -0.002(3) 0.003(3) -0.005(3)
N5 0.024(4) 0.017(4) 0.028(4) 0.005(3) 0.003(3) 0.004(3)
N6 0.025(4) 0.039(5) 0.031(4) -0.004(4) 0.004(3) -0.002(3)
N7 0.015(4) 0.021(4) 0.027(4) 0.001(3) -0.003(3) 0.007(3)
N8 0.021(4) 0.011(3) 0.026(4) 0.002(3) -0.001(3) -0.005(3)
N9 0.024(4) 0.020(4) 0.020(4) -0.003(3) 0.003(3) -0.002(3)
N10 0.051(5) 0.040(5) 0.042(5) 0.013(4) 0.011(4) 0.008(4)
N11 0.044(5) 0.038(5) 0.046(5) 0.007(4) 0.005(4) 0.004(4)
C1 0.032(5) 0.020(5) 0.030(5) -0.015(4) 0.016(4) -0.011(4)
C2 0.017(5) 0.032(5) 0.038(6) -0.002(4) 0.002(4) 0.003(4)
C3 0.025(5) 0.022(5) 0.044(6) -0.009(4) 0.002(5) 0.001(4)
C4 0.021(5) 0.026(5) 0.032(5) 0.000(4) 0.003(4) 0.002(4)
C5 0.028(5) 0.032(5) 0.024(5) 0.006(4) -0.008(4) 0.000(4)
C6 0.031(6) 0.045(6) 0.034(6) -0.010(5) 0.001(5) 0.007(5)
C7 0.064(7) 0.023(5) 0.035(6) -0.006(4) -0.021(5) 0.009(5)
C8 0.030(5) 0.028(5) 0.039(6) -0.002(4) -0.010(5) -0.019(4)
C9 0.025(5) 0.034(5) 0.033(5) 0.006(4) -0.004(4) -0.006(4)
C10 0.043(6) 0.040(6) 0.031(6) 0.011(5) 0.003(5) 0.004(5)
C11 0.032(5) 0.017(4) 0.014(4) 0.006(3) 0.007(4) -0.005(4)
C12 0.023(5) 0.032(5) 0.040(6) -0.011(5) 0.007(4) -0.008(4)
C13 0.020(5) 0.020(4) 0.047(6) -0.004(4) 0.012(4) -0.010(4)
C14 0.042(6) 0.035(5) 0.023(5) -0.007(4) -0.006(4) 0.024(4)
C15 0.024(5) 0.037(5) 0.029(5) 0.006(4) 0.005(4) 0.006(4)
C16 0.044(6) 0.045(6) 0.035(5) -0.001(5) -0.001(5) 0.020(5)
C17 0.069(8) 0.071(8) 0.029(6) 0.011(6) 0.010(6) 0.043(6)
C18 0.039(6) 0.037(6) 0.043(6) 0.013(5) -0.004(5) 0.011(5)
C19 0.026(5) 0.025(5) 0.045(6) 0.001(4) 0.007(5) 0.000(4)
C20 0.041(6) 0.042(6) 0.023(5) -0.002(5) 0.015(5) -0.003(5)
C21 0.028(5) 0.013(4) 0.021(4) 0.009(4) 0.011(4) 0.018(4)
C22 0.024(5) 0.005(4) 0.042(6) -0.001(4) 0.003(4) 0.006(3)
C23 0.024(5) 0.022(5) 0.031(5) 0.006(4) 0.004(4) 0.004(4)
C24 0.020(5) 0.026(5) 0.029(5) 0.011(4) 0.002(4) 0.003(4)
C25 0.025(4) 0.011(3) 0.018(3) -0.008(3) 0.000(3) -0.003(3)
C26 0.027(5) 0.026(5) 0.033(5) 0.003(4) 0.008(4) -0.006(4)
C27 0.032(5) 0.029(5) 0.032(5) 0.005(4) 0.019(4) -0.004(4)
C28 0.019(5) 0.046(6) 0.036(6) -0.011(5) 0.012(4) 0.004(4)
C29 0.037(6) 0.027(5) 0.024(5) -0.011(4) 0.004(4) 0.004(4)
C30 0.034(6) 0.033(5) 0.024(5) 0.001(4) 0.006(4) 0.002(4)
C31 0.026(5) 0.037(6) 0.036(6) 0.014(5) 0.007(5) 0.010(4)
C32 0.067(8) 0.062(8) 0.085(9) 0.040(7) 0.029(7) 0.035(7)
C33 0.033(6) 0.029(5) 0.025(5) -0.002(4) -0.001(4) 0.002(4)
C34 0.036(6) 0.028(5) 0.076(8) 0.011(5) 0.002(6) 0.004(5)
B1 0.030(6) 0.028(6) 0.028(6) 0.002(5) 0.009(5) 0.000(5)
F1 0.056(4) 0.075(4) 0.063(4) 0.015(3) -0.027(3) -0.024(3)
F2 0.056(4) 0.061(4) 0.058(4) -0.012(3) 0.031(3) -0.001(3)
F3 0.082(4) 0.046(4) 0.048(4) -0.009(3) 0.009(3) 0.013(3)
F4 0.059(4) 0.063(4) 0.045(4) 0.010(3) -0.012(3) 0.006(3)
B2 0.034(7) 0.044(7) 0.024(6) 0.006(5) 0.008(5) -0.007(5)
F5 0.091(5) 0.067(4) 0.052(4) 0.027(3) -0.017(4) -0.011(4)
F6 0.038(3) 0.069(4) 0.053(4) -0.013(3) 0.009(3) -0.014(3)
F7 0.036(3) 0.078(4) 0.055(4) -0.016(3) 0.009(3) -0.017(3)
F8 0.067(4) 0.029(3) 0.061(4) -0.004(3) -0.004(3) -0.010(3)
B3 0.029(7) 0.033(7) 0.059(9) -0.016(6) 0.011(7) 0.008(5)
F9 0.065(9) 0.050(8) 0.027(7) -0.005(6) 0.028(7) -0.001(6)
F10 0.131(16) 0.038(12) 0.14(2) 0.026(11) 0.091(15) 0.026(11)
F11 0.052(10) 0.080(10) 0.051(10) -0.002(8) -0.012(8) -0.024(9)
F12 0.050(4) 0.038(3) 0.049(3) 0.016(3) 0.000(3) -0.012(3)
F9A 0.076(11) 0.062(9) 0.098(12) -0.015(9) 0.049(10) -0.001(8)
F10A 0.133(19) 0.028(10) 0.030(8) 0.026(7) -0.031(12) -0.019(10)
F11A 0.049(9) 0.046(7) 0.052(9) -0.006(6) 0.009(7) 0.001(7)

loop_
_atom_type_symbol
_atom_type_description
_atom_type_scat_dispersion_real
_atom_type_scat_dispersion_imag
_atom_type_scat_source
C C 0.0033 0.0016 'International Tables Vol C Tables 4.2.6.8 and 6.1.1.4'
H H 0.0000 0.0000 'International Tables Vol C Tables 4.2.6.8 and 6.1.1.4'
B B 0.0013 0.0007 'International Tables Vol C Tables 4.2.6.8 and 6.1.1.4'
N N 0.0061 0.0033 'International Tables Vol C Tables 4.2.6.8 and 6.1.1.4'
F F 0.0171 0.0103 'International Tables Vol C Tables 4.2.6.8 and 6.1.1.4'
Ag Ag -0.8971 1.1015 'International Tables Vol C Tables 4.2.6.8 and 6.1.1.4'

loop_
_geom_angle_atom_site_label_1
_geom_angle_atom_site_label_2
_geom_angle_atom_site_label_3
_geom_angle
C1 Ag1 C21 164.2(3)
C1 Ag1 N9 109.7(3)
C21 Ag1 N9 86.0(3)
C1 Ag1 Ag2 58.3(2)
C21 Ag1 Ag2 109.8(2)
N9 Ag1 Ag2 137.75(15)
C1 Ag1 Ag3 117.7(2)
C21 Ag1 Ag3 50.7(2)
N9 Ag1 Ag3 118.00(15)
Ag2 Ag1 Ag3 59.52(2)
C11 Ag2 N10 98.6(3)
C11 Ag2 N3 108.5(2)
N10 Ag2 N3 96.8(2)
C11 Ag2 C1 157.9(3)
N10 Ag2 C1 96.3(3)
N3 Ag2 C1 85.6(2)
C11 Ag2 Ag3 50.07(18)
N10 Ag2 Ag3 133.16(18)
N3 Ag2 Ag3 123.81(16)
C1 Ag2 Ag3 108.04(19)
C11 Ag2 Ag1 110.43(18)
N10 Ag2 Ag1 131.6(2)
N3 Ag2 Ag1 108.77(16)
C1 Ag2 Ag1 47.79(19)
Ag3 Ag2 Ag1 60.36(2)
C11 Ag3 C21 163.9(3)
C11 Ag3 N6 87.4(3)
C21 Ag3 N6 106.2(3)
C11 Ag3 N11 97.6(3)
C21 Ag3 N11 92.2(2)
N6 Ag3 N11 85.1(2)
C11 Ag3 Ag2 54.2(2)
C21 Ag3 Ag2 111.12(18)
N6 Ag3 Ag2 113.66(16)
N11 Ag3 Ag2 142.76(18)
C11 Ag3 Ag1 114.3(2)
C21 Ag3 Ag1 51.50(18)
N6 Ag3 Ag1 120.10(15)
N11 Ag3 Ag1 138.76(17)
Ag2 Ag3 Ag1 60.12(2)
C2 N1 C1 111.9(7)
C2 N1 C10 123.2(7)
C1 N1 C10 124.8(6)
C1 N2 C3 112.6(7)
C1 N2 C4 122.3(7)
C3 N2 C4 125.0(7)
C9 N3 C5 116.9(8)
C9 N3 Ag2 116.9(6)
C5 N3 Ag2 125.3(5)
C13 N4 C11 111.1(7)
C13 N4 C20 125.5(7)
C11 N4 C20 123.3(7)
C12 N5 C11 111.6(7)
C12 N5 C14 125.5(7)
C11 N5 C14 122.4(7)
C19 N6 C15 116.8(7)
C19 N6 Ag3 122.2(6)
C15 N6 Ag3 121.0(5)
C21 N7 C22 111.5(6)
C21 N7 C30 124.1(7)
C22 N7 C30 124.4(7)
C21 N8 C23 110.9(6)
C21 N8 C24 123.0(6)
C23 N8 C24 125.3(7)
C25 N9 C29 117.4(7)
C25 N9 Ag1 121.4(5)
C29 N9 Ag1 121.2(5)
C31 N10 Ag2 166.4(8)
C33 N11 Ag3 149.7(7)
N2 C1 N1 102.8(7)
N2 C1 Ag1 126.4(6)
N1 C1 Ag1 127.5(5)
N2 C1 Ag2 107.0(5)
N1 C1 Ag2 111.2(5)
Ag1 C1 Ag2 73.9(3)
C3 C2 N1 106.6(7)
C2 C3 N2 106.1(7)
N2 C4 C5 112.1(6)
N3 C5 C6 121.7(8)
N3 C5 C4 117.1(7)
C6 C5 C4 121.1(8)
C7 C6 C5 119.1(9)
C8 C7 C6 120.0(9)
C7 C8 C9 117.3(8)
N3 C9 C8 124.8(8)
N4 C11 N5 102.6(7)
N4 C11 Ag3 123.3(5)
N5 C11 Ag3 118.2(5)
N4 C11 Ag2 120.4(5)
N5 C11 Ag2 116.2(5)
Ag3 C11 Ag2 75.7(2)
C13 C12 N5 106.5(7)
C12 C13 N4 108.1(7)
N5 C14 C15 114.4(7)
N6 C15 C16 122.3(8)
N6 C15 C14 117.6(7)
C16 C15 C14 120.0(8)
C17 C16 C15 120.1(9)
C16 C17 C18 117.5(9)
C19 C18 C17 118.0(9)
N6 C19 C18 125.2(9)
N8 C21 N7 104.1(6)
N8 C21 Ag3 120.4(6)
N7 C21 Ag3 119.2(5)
N8 C21 Ag1 114.5(5)
N7 C21 Ag1 120.3(5)
Ag3 C21 Ag1 77.8(2)
C23 C22 N7 105.6(7)
C22 C23 N8 107.8(7)
N8 C24 C25 110.3(6)
N9 C25 C26 122.1(7)
N9 C25 C24 117.5(7)
C26 C25 C24 120.4(7)
C27 C26 C25 119.6(8)
C28 C27 C26 119.5(8)
C27 C28 C29 118.2(8)
N9 C29 C28 123.1(8)
N10 C31 C32 177.5(11)
N11 C33 C34 179.3(10)
F3 B1 F2 110.7(7)
F3 B1 F4 111.9(7)
F2 B1 F4 109.7(7)
F3 B1 F1 109.2(8)
F2 B1 F1 107.6(7)
F4 B1 F1 107.6(7)
F5 B2 F8 110.8(9)
F5 B2 F7 111.3(8)
F8 B2 F7 109.3(9)
F5 B2 F6 109.4(9)
F8 B2 F6 108.3(8)
F7 B2 F6 107.7(8)
F10A B3 F11 112.1(15)
F10A B3 F12 117.6(13)
F11 B3 F12 121.3(11)
F10A B3 F9A 121.7(16)
F11 B3 F9A 68.4(10)
F12 B3 F9A 106.6(9)
F10A B3 F10 20.7(18)
F11 B3 F10 108.4(14)
F12 B3 F10 107.3(14)
F9A B3 F10 140.9(15)
F10A B3 F9 83.1(14)
F11 B3 F9 108.8(11)
F12 B3 F9 106.2(9)
F9A B3 F9 48.1(7)
F10 B3 F9 103.4(13)
F10A B3 F11A 111.1(12)
F11 B3 F11A 34.7(7)
F12 B3 F11A 97.0(9)
F9A B3 F11A 98.3(11)
F10 B3 F11A 96.3(14)
F9 B3 F11A 143.2(11)
F9A F9 B3 64.8(9)
F9A F9 F10A 102.1(10)
B3 F9 F10A 44.0(8)
F11A F11 B3 83.2(15)
F11A F11 F9A 130.3(19)
B3 F11 F9A 57.8(8)
F9 F9A B3 67.2(10)
F9 F9A F11 112.5(12)
B3 F9A F11 53.9(7)
B3 F10A F9 52.8(9)
F11 F11A B3 62.2(12)

loop_
_geom_bond_atom_site_label_1
_geom_bond_atom_site_label_2
_geom_bond_distance
Ag1 C1 2.140(8)
Ag1 C21 2.229(7)
Ag1 N9 2.344(6)
Ag1 Ag2 2.7765(8)
Ag1 Ag3 2.7832(8)
Ag2 C11 2.310(8)
Ag2 N10 2.341(8)
Ag2 N3 2.378(7)
Ag2 C1 2.459(8)
Ag2 Ag3 2.7598(8)
Ag3 C11 2.184(7)
Ag3 C21 2.205(8)
Ag3 N6 2.439(7)
Ag3 N11 2.472(7)
N1 C2 1.370(9)
N1 C1 1.376(10)
N1 C10 1.431(10)
N2 C1 1.352(9)
N2 C3 1.379(9)
N2 C4 1.452(9)
N3 C9 1.327(9)
N3 C5 1.360(10)
N4 C13 1.363(9)
N4 C11 1.368(9)
N4 C20 1.463(10)
N5 C12 1.364(10)
N5 C11 1.379(10)
N5 C14 1.474(10)
N6 C19 1.321(10)
N6 C15 1.360(10)
N7 C21 1.351(9)
N7 C22 1.386(9)
N7 C30 1.466(9)
N8 C21 1.349(9)
N8 C23 1.372(9)
N8 C24 1.454(9)
N9 C25 1.337(9)
N9 C29 1.338(9)
N10 C31 1.122(10)
N11 C33 1.152(9)
C2 C3 1.357(10)
C4 C5 1.517(10)
C5 C6 1.376(11)
C6 C7 1.375(12)
C7 C8 1.367(12)
C8 C9 1.375(11)
C12 C13 1.330(10)
C14 C15 1.529(11)
C15 C16 1.387(11)
C16 C17 1.383(12)
C17 C18 1.411(13)
C18 C19 1.377(11)
C22 C23 1.335(10)
C24 C25 1.514(10)
C25 C26 1.386(10)
C26 C27 1.365(11)
C27 C28 1.356(11)
C28 C29 1.397(11)
C31 C32 1.456(12)
C33 C34 1.426(10)
B1 F3 1.353(9)
B1 F2 1.363(10)
B1 F4 1.382(9)
B1 F1 1.391(10)
B2 F5 1.346(11)
B2 F8 1.370(11)
B2 F7 1.387(12)
B2 F6 1.390(11)
B3 F10A 1.236(19)
B3 F11 1.327(13)
B3 F12 1.356(10)
B3 F9A 1.389(15)
B3 F10 1.394(16)
B3 F9 1.416(12)
B3 F11A 1.489(17)
F9 F9A 1.143(15)
F9 F10A 1.76(2)
F11 F11A 0.853(13)
F11 F9A 1.527(18)

loop_
_geom_torsion_atom_site_label_1
_geom_torsion_atom_site_label_2
_geom_torsion_atom_site_label_3
_geom_torsion_atom_site_label_4
_geom_torsion
C1 Ag1 Ag2 C11 175.7(4)
C21 Ag1 Ag2 C11 7.2(3)
N9 Ag1 Ag2 C11 -99.5(3)
Ag3 Ag1 Ag2 C11 -0.1(2)
C1 Ag1 Ag2 N10 52.6(4)
C21 Ag1 Ag2 N10 -115.9(3)
N9 Ag1 Ag2 N10 137.5(3)
Ag3 Ag1 Ag2 N10 -123.2(2)
C1 Ag1 Ag2 N3 -65.3(3)
C21 Ag1 Ag2 N3 126.2(3)
N9 Ag1 Ag2 N3 19.5(3)
Ag3 Ag1 Ag2 N3 118.87(17)
C21 Ag1 Ag2 C1 -168.5(3)
N9 Ag1 Ag2 C1 84.8(3)
Ag3 Ag1 Ag2 C1 -175.8(3)
C1 Ag1 Ag2 Ag3 175.8(3)
C21 Ag1 Ag2 Ag3 7.3(2)
N9 Ag1 Ag2 Ag3 -99.3(2)
N10 Ag2 Ag3 C11 -58.9(4)
N3 Ag2 Ag3 C11 86.5(3)
C1 Ag2 Ag3 C11 -176.6(3)
Ag1 Ag2 Ag3 C11 -179.8(2)
C11 Ag2 Ag3 C21 172.4(3)
N10 Ag2 Ag3 C21 113.5(4)
N3 Ag2 Ag3 C21 -101.1(3)
C1 Ag2 Ag3 C21 -4.2(3)
Ag1 Ag2 Ag3 C21 -7.4(2)
C11 Ag2 Ag3 N6 -67.8(3)
N10 Ag2 Ag3 N6 -126.8(3)
N3 Ag2 Ag3 N6 18.6(3)
C1 Ag2 Ag3 N6 115.6(3)
Ag1 Ag2 Ag3 N6 112.32(17)
C11 Ag2 Ag3 N11 47.2(4)
N10 Ag2 Ag3 N11 -11.7(4)
N3 Ag2 Ag3 N11 133.7(3)
C1 Ag2 Ag3 N11 -129.4(4)
Ag1 Ag2 Ag3 N11 -132.6(3)
C11 Ag2 Ag3 Ag1 179.8(2)
N10 Ag2 Ag3 Ag1 120.9(3)
N3 Ag2 Ag3 Ag1 -93.70(19)
C1 Ag2 Ag3 Ag1 3.3(2)
C1 Ag1 Ag3 C11 -3.9(3)
C21 Ag1 Ag3 C11 -171.0(3)
N9 Ag1 Ag3 C11 131.4(3)
Ag2 Ag1 Ag3 C11 0.1(2)
C1 Ag1 Ag3 C21 167.1(4)
N9 Ag1 Ag3 C21 -57.6(3)
Ag2 Ag1 Ag3 C21 171.1(3)
C1 Ag1 Ag3 N6 -105.7(3)
C21 Ag1 Ag3 N6 87.2(3)
N9 Ag1 Ag3 N6 29.6(2)
Ag2 Ag1 Ag3 N6 -101.65(19)
C1 Ag1 Ag3 N11 133.5(4)
C21 Ag1 Ag3 N11 -33.6(4)
N9 Ag1 Ag3 N11 -91.2(3)
Ag2 Ag1 Ag3 N11 137.5(3)
C1 Ag1 Ag3 Ag2 -4.0(3)
C21 Ag1 Ag3 Ag2 -171.1(3)
N9 Ag1 Ag3 Ag2 131.28(17)
C11 Ag2 N3 C9 -30.4(6)
N10 Ag2 N3 C9 71.1(6)
C1 Ag2 N3 C9 167.0(6)
Ag3 Ag2 N3 C9 -84.2(6)
Ag1 Ag2 N3 C9 -150.6(5)
C11 Ag2 N3 C5 138.0(6)
N10 Ag2 N3 C5 -120.5(6)
C1 Ag2 N3 C5 -24.6(6)
Ag3 Ag2 N3 C5 84.2(6)
Ag1 Ag2 N3 C5 17.8(7)
C11 Ag3 N6 C19 155.5(6)
C21 Ag3 N6 C19 -33.2(7)
N11 Ag3 N6 C19 57.6(6)
Ag2 Ag3 N6 C19 -155.7(6)
Ag1 Ag3 N6 C19 -87.8(6)
C11 Ag3 N6 C15 -26.0(6)
C21 Ag3 N6 C15 145.3(6)
N11 Ag3 N6 C15 -123.9(6)
Ag2 Ag3 N6 C15 22.8(6)
Ag1 Ag3 N6 C15 90.8(6)
C1 Ag1 N9 C25 145.5(6)
C21 Ag1 N9 C25 -34.0(6)
Ag2 Ag1 N9 C25 81.3(6)
Ag3 Ag1 N9 C25 6.9(6)
C1 Ag1 N9 C29 -32.0(6)
C21 Ag1 N9 C29 148.5(6)
Ag2 Ag1 N9 C29 -96.2(6)
Ag3 Ag1 N9 C29 -170.6(5)
C11 Ag2 N10 C31 -6(4)
N3 Ag2 N10 C31 -116(3)
C1 Ag2 N10 C31 158(3)
Ag3 Ag2 N10 C31 36(4)
Ag1 Ag2 N10 C31 122(3)
C11 Ag3 N11 C33 -94.6(14)
C21 Ag3 N11 C33 98.2(14)
N6 Ag3 N11 C33 -7.9(13)
Ag2 Ag3 N11 C33 -131.5(12)
Ag1 Ag3 N11 C33 123.9(13)
C3 N2 C1 N1 0.1(8)
C4 N2 C1 N1 175.5(6)
C3 N2 C1 Ag1 160.7(6)
C4 N2 C1 Ag1 -23.9(10)
C3 N2 C1 Ag2 -117.1(6)
C4 N2 C1 Ag2 58.3(8)
C2 N1 C1 N2 1.3(8)
C10 N1 C1 N2 178.2(7)
C2 N1 C1 Ag1 -159.0(5)
C10 N1 C1 Ag1 17.9(11)
C2 N1 C1 Ag2 115.4(6)
C10 N1 C1 Ag2 -67.7(8)
C21 Ag1 C1 N2 143.1(10)
N9 Ag1 C1 N2 -35.2(7)
Ag2 Ag1 C1 N2 99.5(7)
Ag3 Ag1 C1 N2 103.5(6)
C21 Ag1 C1 N1 -61.0(15)
N9 Ag1 C1 N1 120.7(7)
Ag2 Ag1 C1 N1 -104.6(7)
Ag3 Ag1 C1 N1 -100.5(7)
C21 Ag1 C1 Ag2 43.6(12)
N9 Ag1 C1 Ag2 -134.66(18)
Ag3 Ag1 C1 Ag2 4.1(3)
C11 Ag2 C1 N2 -134.7(7)
N10 Ag2 C1 N2 92.8(6)
N3 Ag2 C1 N2 -3.6(5)
Ag3 Ag2 C1 N2 -127.8(5)
Ag1 Ag2 C1 N2 -123.9(6)
C11 Ag2 C1 N1 113.8(8)
N10 Ag2 C1 N1 -18.7(5)
N3 Ag2 C1 N1 -115.0(5)
Ag3 Ag2 C1 N1 120.8(5)
Ag1 Ag2 C1 N1 124.6(6)
C11 Ag2 C1 Ag1 -10.8(9)
N10 Ag2 C1 Ag1 -143.3(2)
N3 Ag2 C1 Ag1 120.4(2)
Ag3 Ag2 C1 Ag1 -3.8(2)
C1 N1 C2 C3 -2.2(9)
C10 N1 C2 C3 -179.2(7)
N1 C2 C3 N2 2.1(9)
C1 N2 C3 C2 -1.4(9)
C4 N2 C3 C2 -176.6(7)
C1 N2 C4 C5 -96.0(8)
C3 N2 C4 C5 78.8(9)
C9 N3 C5 C6 -3.8(12)
Ag2 N3 C5 C6 -172.2(6)
C9 N3 C5 C4 173.9(7)
Ag2 N3 C5 C4 5.5(10)
N2 C4 C5 N3 48.5(10)
N2 C4 C5 C6 -133.8(8)
N3 C5 C6 C7 5.2(13)
C4 C5 C6 C7 -172.4(8)
C5 C6 C7 C8 -3.2(13)
C6 C7 C8 C9 0.0(13)
C5 N3 C9 C8 0.4(12)
Ag2 N3 C9 C8 169.8(6)
C7 C8 C9 N3 1.4(13)
C13 N4 C11 N5 -1.0(8)
C20 N4 C11 N5 -177.6(7)
C13 N4 C11 Ag3 135.5(6)
C20 N4 C11 Ag3 -41.1(10)
C13 N4 C11 Ag2 -132.0(6)
C20 N4 C11 Ag2 51.5(9)
C12 N5 C11 N4 2.9(8)
C14 N5 C11 N4 174.7(6)
C12 N5 C11 Ag3 -136.4(6)
C14 N5 C11 Ag3 35.4(9)
C12 N5 C11 Ag2 136.4(6)
C14 N5 C11 Ag2 -51.8(8)
C21 Ag3 C11 N4 90.8(12)
N6 Ag3 C11 N4 -120.9(6)
N11 Ag3 C11 N4 -36.1(7)
Ag2 Ag3 C11 N4 117.3(7)
Ag1 Ag3 C11 N4 117.1(6)
C21 Ag3 C11 N5 -138.8(9)
N6 Ag3 C11 N5 9.5(6)
N11 Ag3 C11 N5 94.2(6)
Ag2 Ag3 C11 N5 -112.4(6)
Ag1 Ag3 C11 N5 -112.5(6)
C21 Ag3 C11 Ag2 -26.4(11)
N6 Ag3 C11 Ag2 121.9(2)
N11 Ag3 C11 Ag2 -153.4(2)
Ag1 Ag3 C11 Ag2 -0.2(2)
N10 Ag2 C11 N4 20.3(6)
N3 Ag2 C11 N4 120.5(6)
C1 Ag2 C11 N4 -111.8(8)
Ag3 Ag2 C11 N4 -120.5(7)
Ag1 Ag2 C11 N4 -120.4(5)
N10 Ag2 C11 N5 -104.5(5)
N3 Ag2 C11 N5 -4.3(6)
C1 Ag2 C11 N5 123.4(8)
Ag3 Ag2 C11 N5 114.7(6)
Ag1 Ag2 C11 N5 114.8(5)
N10 Ag2 C11 Ag3 140.8(2)
N3 Ag2 C11 Ag3 -119.0(2)
C1 Ag2 C11 Ag3 8.7(9)
Ag1 Ag2 C11 Ag3 0.2(2)
C11 N5 C12 C13 -3.8(10)
C14 N5 C12 C13 -175.2(7)
N5 C12 C13 N4 3.0(10)
C11 N4 C13 C12 -1.2(9)
C20 N4 C13 C12 175.2(8)
C12 N5 C14 C15 91.3(10)
C11 N5 C14 C15 -79.3(9)
C19 N6 C15 C16 2.0(12)
Ag3 N6 C15 C16 -176.6(6)
C19 N6 C15 C14 177.5(7)
Ag3 N6 C15 C14 -1.1(9)
N5 C14 C15 N6 53.5(10)
N5 C14 C15 C16 -130.8(8)
N6 C15 C16 C17 -0.3(13)
C14 C15 C16 C17 -175.7(8)
C15 C16 C17 C18 0.2(13)
C16 C17 C18 C19 -1.7(13)
C15 N6 C19 C18 -3.8(12)
Ag3 N6 C19 C18 174.8(6)
C17 C18 C19 N6 3.7(13)
C23 N8 C21 N7 -0.1(8)
C24 N8 C21 N7 170.6(6)
C23 N8 C21 Ag3 136.8(6)
C24 N8 C21 Ag3 -52.5(9)
C23 N8 C21 Ag1 -133.4(6)
C24 N8 C21 Ag1 37.3(9)
C22 N7 C21 N8 0.8(8)
C30 N7 C21 N8 -179.4(7)
C22 N7 C21 Ag3 -136.8(5)
C30 N7 C21 Ag3 43.0(9)
C22 N7 C21 Ag1 130.6(5)
C30 N7 C21 Ag1 -49.6(9)
C11 Ag3 C21 N8 142.4(9)
N6 Ag3 C21 N8 -4.5(6)
N11 Ag3 C21 N8 -90.1(6)
Ag2 Ag3 C21 N8 119.6(5)
Ag1 Ag3 C21 N8 111.3(7)
C11 Ag3 C21 N7 -87.0(11)
N6 Ag3 C21 N7 126.1(5)
N11 Ag3 C21 N7 40.5(6)
Ag2 Ag3 C21 N7 -109.8(5)
Ag1 Ag3 C21 N7 -118.1(6)
C11 Ag3 C21 Ag1 31.0(11)
N6 Ag3 C21 Ag1 -115.8(2)
N11 Ag3 C21 Ag1 158.6(2)
Ag2 Ag3 C21 Ag1 8.3(3)
C1 Ag1 C21 N8 -164.8(9)
N9 Ag1 C21 N8 13.6(6)
Ag2 Ag1 C21 N8 -126.2(5)
Ag3 Ag1 C21 N8 -118.1(7)
C1 Ag1 C21 N7 70.1(14)
N9 Ag1 C21 N7 -111.5(6)
Ag2 Ag1 C21 N7 108.7(6)
Ag3 Ag1 C21 N7 116.8(7)
C1 Ag1 C21 Ag3 -46.7(12)
N9 Ag1 C21 Ag3 131.6(2)
Ag2 Ag1 C21 Ag3 -8.1(2)
C21 N7 C22 C23 -1.1(9)
C30 N7 C22 C23 179.0(7)
N7 C22 C23 N8 1.0(9)
C21 N8 C23 C22 -0.6(9)
C24 N8 C23 C22 -171.0(7)
C21 N8 C24 C25 -84.6(9)
C23 N8 C24 C25 84.7(9)
C29 N9 C25 C26 2.5(11)
Ag1 N9 C25 C26 -175.0(5)
C29 N9 C25 C24 -177.6(7)
Ag1 N9 C25 C24 4.8(9)
N8 C24 C25 N9 53.3(9)
N8 C24 C25 C26 -126.8(7)
N9 C25 C26 C27 -1.2(12)
C24 C25 C26 C27 179.0(7)
C25 C26 C27 C28 -2.2(12)
C26 C27 C28 C29 3.9(12)
C25 N9 C29 C28 -0.6(11)
Ag1 N9 C29 C28 177.0(6)
C27 C28 C29 N9 -2.6(12)
Ag2 N10 C31 C32 -162(23)
Ag3 N11 C33 C34 62(98)
F10A B3 F9 F9A 145.1(16)
F11 B3 F9 F9A 34.0(13)
F12 B3 F9 F9A -98.1(12)
F10 B3 F9 F9A 149.1(17)
F11A B3 F9 F9A 29(2)
F11 B3 F9 F10A -111.1(16)
F12 B3 F9 F10A 116.8(14)
F9A B3 F9 F10A -145.1(16)
F10 B3 F9 F10A 4(2)
F11A B3 F9 F10A -116(2)
F10A B3 F11 F11A 96(2)
F12 B3 F11 F11A -51(2)
F9A B3 F11 F11A -148(2)
F10 B3 F11 F11A 74(2)
F9 B3 F11 F11A -174.3(17)
F10A B3 F11 F9A -116.7(17)
F12 B3 F11 F9A 96.8(12)
F10 B3 F11 F9A -138.4(16)
F9 B3 F11 F9A -26.6(10)
F11A B3 F11 F9A 148(2)
F10A F9 F9A B3 24.0(11)
B3 F9 F9A F11 -29.9(10)
F10A F9 F9A F11 -5.9(16)
F10A B3 F9A F9 -41.9(18)
F11 B3 F9A F9 -145.3(13)
F12 B3 F9A F9 97.0(11)
F10 B3 F9A F9 -52(3)
F11A B3 F9A F9 -163.1(12)
F10A B3 F9A F11 103.4(17)
F12 B3 F9A F11 -117.7(11)
F10 B3 F9A F11 93(2)
F9 B3 F9A F11 145.3(13)
F11A B3 F9A F11 -17.9(10)
F11A F11 F9A F9 79(3)
B3 F11 F9A F9 34.7(13)
F11A F11 F9A B3 44(3)
F11 B3 F10A F9 107.5(13)
F12 B3 F10A F9 -104.7(12)
F9A B3 F10A F9 30.0(12)
F10 B3 F10A F9 -169(6)
F11A B3 F10A F9 144.9(13)
F9A F9 F10A B3 -32.0(14)
F9A F11 F11A B3 -36.3(19)
F10A B3 F11A F11 -99(2)
F12 B3 F11A F11 138.1(18)
F9A B3 F11A F11 30.1(19)
F10 B3 F11A F11 -114(2)
F9 B3 F11A F11 9(3)
